data_2015600
loop_
_publ_author_name
'Zhi-Feng Li'
'Hong-Zhen Xie'
'Yue-Qing Zheng'

_publ_section_title
<i>catena</i>-Poly[bis[(1,10-phenanthroline)nickel(II)]-\m-3,6-dicarboxycyclohexane-1,2,4,5-tetracarboxylato]
_journal_coeditor_code GD3041
_journal_issue 10
_journal_name_full 'Acta Crystallographica Section C'
_journal_page_first m455
_journal_page_last m457
_journal_paper_doi 10.1107/S0108270106032495
_journal_volume 62
_journal_year 2006
_chemical_formula_iupac '[Ni2 (C12 H8 O12) (C12 H8 N2)2]'
_chemical_formula_moiety 'C18 H12 N2 Ni O6'
_chemical_formula_sum 'C18 H12 N2 Ni O6'
_chemical_formula_weight 411.01
_chemical_name_systematic
;
catena-Poly-[bis[(1,10-phenanthroline)nickel(II)]-\m-
3,6-dicarboxycyclohexane-1,2,4,5-tetracarboxylato]
;
_space_group_IT_number 15
_symmetry_cell_setting monoclinic
_symmetry_space_group_name_Hall '-C 2yc'
_symmetry_space_group_name_H-M 'C 1 2/c 1'
_atom_sites_solution_hydrogens geom
_atom_sites_solution_primary direct
_atom_sites_solution_secondary difmap
_audit_creation_method SHELXL-97
_cell_angle_alpha 90.00
_cell_angle_beta 92.49(3)
_cell_angle_gamma 90.00
_cell_formula_units_Z 8
_cell_length_a 22.018(4)
_cell_length_b 8.9600(18)
_cell_length_c 16.371(3)
_cell_measurement_reflns_used 25
_cell_measurement_temperature 298(2)
_cell_measurement_theta_max 25
_cell_measurement_theta_min 10
_cell_volume 3226.6(11)
_computing_cell_refinement XSCANS
_computing_data_collection 'XSCANS (Siemens, 1996)'
_computing_data_reduction XSCANS
_computing_molecular_graphics 'SHELXTL (Bruker, 1997)'
_computing_publication_material SHELXTL
_computing_structure_refinement 'SHELXL97 (Sheldrick, 1997)'
_computing_structure_solution 'SHELXS97 (Sheldrick, 1997)'
_diffrn_ambient_temperature 298(2)
_diffrn_measured_fraction_theta_full 0.999
_diffrn_measured_fraction_theta_max 0.999
_diffrn_measurement_device_type 'Bruker P4'
_diffrn_measurement_method \w/2\q
_diffrn_radiation_monochromator graphite
_diffrn_radiation_source 'fine-focus sealed tube'
_diffrn_radiation_type MoK\a
_diffrn_radiation_wavelength 0.71073
_diffrn_reflns_av_R_equivalents 0.0300
_diffrn_reflns_av_sigmaI/netI 0.0436
_diffrn_reflns_limit_h_max 28
_diffrn_reflns_limit_h_min -1
_diffrn_reflns_limit_k_max 11
_diffrn_reflns_limit_k_min -1
_diffrn_reflns_limit_l_max 21
_diffrn_reflns_limit_l_min -21
_diffrn_reflns_number 4519
_diffrn_reflns_theta_full 27.51
_diffrn_reflns_theta_max 27.51
_diffrn_reflns_theta_min 1.85
_diffrn_standards_decay_% 0
_diffrn_standards_interval_count 97
_diffrn_standards_number 3
_exptl_absorpt_coefficient_mu 1.244
_exptl_absorpt_correction_T_max 0.872
_exptl_absorpt_correction_T_min 0.727
_exptl_absorpt_correction_type psi-scan
_exptl_absorpt_process_details '(North <i>et al.</i>,  1968)'
_exptl_crystal_colour green
_exptl_crystal_density_diffrn 1.692
_exptl_crystal_density_method 'not measured'
_exptl_crystal_description plate
_exptl_crystal_F_000 1680
_exptl_crystal_size_max 0.31
_exptl_crystal_size_mid 0.22
_exptl_crystal_size_min 0.11
_refine_diff_density_max 0.340
_refine_diff_density_min -0.286
_refine_ls_extinction_coef 0.38
_refine_ls_extinction_expression Fc^*^=kFc[1+0.001xFc^2^\l^3^/sin(2\q)]^-1/4^
_refine_ls_extinction_method SHELXL97
_refine_ls_goodness_of_fit_ref 1.012
_refine_ls_hydrogen_treatment mixed
_refine_ls_matrix_type full
_refine_ls_number_parameters 250
_refine_ls_number_reflns 3715
_refine_ls_number_restraints 0
_refine_ls_restrained_S_all 1.012
_refine_ls_R_factor_all 0.0515
_refine_ls_R_factor_gt 0.0355
_refine_ls_shift/su_max 0.001
_refine_ls_shift/su_mean 0.000
_refine_ls_structure_factor_coef Fsqd
_refine_ls_weighting_details 'calc w=1/[\s^2^(Fo^2^)+(0.0381P)^2^+3.2579P] where P=(Fo^2^+2Fc^2^)/3'
_refine_ls_weighting_scheme calc
_refine_ls_wR_factor_gt 0.0806
_refine_ls_wR_factor_ref 0.0872
_reflns_number_gt 2959
_reflns_number_total 3715
_reflns_threshold_expression I>2\s(I)
_cod_data_source_file gd3041.cif
_cod_data_source_block I
_cod_depositor_comments
;
The following automatic conversions were performed:
'_geom_hbond_publ_flag' value 'YES' changed to 'yes' according to
'/home/saulius/struct/CIF-dictionaries/cif_core.dic' dictionary named
'cif_core.dic' version 2.4.1 from 2010-06-29 (3 times).

Automatic conversion script
Id: cif_fix_enum 1527 2010-12-29 10:47:43Z saulius 

The following automatic conversions were performed:

'_geom_hbond_publ_flag' value 'YES' changed to 'yes' according to
/home/saulius/struct/CIF-dictionaries/cif_core.dic dictionary named
'cif_core.dic' version 2.4.1 from 2010-06-29 (3 times).

Automatic conversion script
Id: cif_fix_values 1715 2011-07-08 13:25:40Z adriana 
;
_cod_original_sg_symbol_H-M 'C 2/c'
_cod_database_code 2015600
_cod_database_fobs_code 2015600

loop_
_symmetry_equiv_pos_as_xyz
'x, y, z'
'-x, y, -z+1/2'
'x+1/2, y+1/2, z'
'-x+1/2, y+1/2, -z+1/2'
'-x, -y, -z'
'x, -y, z-1/2'
'-x+1/2, -y+1/2, -z'
'x+1/2, -y+1/2, z-1/2'

loop_
_atom_site_type_symbol
_atom_site_label
_atom_site_fract_x
_atom_site_fract_y
_atom_site_fract_z
_atom_site_U_iso_or_equiv
_atom_site_adp_type
_atom_site_calc_flag
_atom_site_refinement_flags
_atom_site_occupancy
Ni Ni 0.902824(12) 0.35453(3) 0.857256(16) 0.01903(10) Uani d . 1
N N1 0.81335(9) 0.2954(2) 0.83859(12) 0.0295(4) Uani d . 1
N N2 0.86862(9) 0.4467(2) 0.96070(11) 0.0255(4) Uani d . 1
O O1 0.94713(8) 0.15587(18) 0.89271(9) 0.0281(4) Uani d . 1
O O2 0.93194(8) 0.21155(19) 0.76394(9) 0.0279(4) Uani d . 1
O O3 1.01924(8) -0.1440(2) 0.95146(10) 0.0364(4) Uani d . 1
O O4 0.91851(9) -0.1705(2) 0.95658(11) 0.0421(5) Uani d . 1
O O5 0.90510(7) -0.44072(18) 0.79280(10) 0.0256(3) Uani d . 1
O O6 0.98354(7) -0.52381(17) 0.86585(9) 0.0246(3) Uani d . 1
C C1 0.78741(13) 0.2137(4) 0.77850(17) 0.0433(7) Uani d . 1
H H1 0.8120 0.1670 0.7414 0.052 Uiso calc R 1
C C2 0.72423(15) 0.1962(5) 0.7695(2) 0.0590(10) Uani d . 1
H H2 0.7073 0.1388 0.7271 0.071 Uiso calc R 1
C C3 0.68809(13) 0.2636(5) 0.8231(2) 0.0597(10) Uani d . 1
H H3 0.6461 0.2524 0.8173 0.072 Uiso calc R 1
C C4 0.71318(12) 0.3502(4) 0.88740(19) 0.0470(7) Uani d . 1
C C5 0.67951(13) 0.4271(5) 0.9478(2) 0.0634(10) Uani d . 1
H H5 0.6373 0.4221 0.9448 0.076 Uiso calc R 1
C C6 0.70726(15) 0.5060(5) 1.0085(2) 0.0628(10) Uani d . 1
H H6 0.6839 0.5556 1.0460 0.075 Uiso calc R 1
C C7 0.77247(13) 0.5151(4) 1.01667(18) 0.0438(7) Uani d . 1
C C8 0.80477(16) 0.5896(4) 1.08044(19) 0.0540(8) Uani d . 1
H H8 0.7838 0.6394 1.1203 0.065 Uiso calc R 1
C C9 0.86665(15) 0.5892(4) 1.08413(17) 0.0473(7) Uani d . 1
H H9 0.8882 0.6360 1.1270 0.057 Uiso calc R 1
C C10 0.89725(12) 0.5168(3) 1.02188(15) 0.0329(6) Uani d . 1
H H10 0.9395 0.5183 1.0239 0.039 Uiso calc R 1
C C11 0.80676(10) 0.4441(3) 0.95836(14) 0.0294(5) Uani d . 1
C C12 0.77736(10) 0.3608(3) 0.89305(15) 0.0319(5) Uani d . 1
C C13 0.95634(10) 0.1295(2) 0.81794(13) 0.0220(4) Uani d . 1
C C14 0.99478(10) -0.0044(2) 0.79603(13) 0.0204(4) Uani d . 1
H H14 1.0344 0.0046 0.8253 0.024 Uiso calc R 1
C C15 0.96382(9) -0.1480(2) 0.82531(13) 0.0199(4) Uani d . 1
H H15 0.9217 -0.1493 0.8032 0.024 Uiso calc R 1
C C16 0.96322(11) -0.1532(3) 0.91831(14) 0.0250(5) Uani d . 1
C C17 0.99619(9) -0.2900(2) 0.79650(12) 0.0191(4) Uani d . 1
H H17 1.0365 -0.2954 0.8241 0.023 Uiso calc R 1
C C18 0.95958(9) -0.4275(2) 0.81973(12) 0.0197(4) Uani d . 1
H H3A 1.0186(17) -0.148(4) 1.004(2) 0.071(12) Uiso d . 1

loop_
_atom_site_aniso_label
_atom_site_aniso_U_11
_atom_site_aniso_U_22
_atom_site_aniso_U_33
_atom_site_aniso_U_12
_atom_site_aniso_U_13
_atom_site_aniso_U_23
Ni 0.01956(14) 0.01605(15) 0.02151(15) -0.00066(12) 0.00102(10) -0.00012(12)
N1 0.0278(10) 0.0308(11) 0.0296(10) -0.0075(9) -0.0013(8) 0.0036(9)
N2 0.0251(9) 0.0258(10) 0.0258(9) 0.0004(8) 0.0028(7) -0.0001(8)
O1 0.0426(9) 0.0212(8) 0.0207(7) 0.0064(7) 0.0032(7) 0.0005(7)
O2 0.0374(9) 0.0242(8) 0.0222(8) 0.0071(7) 0.0018(7) 0.0009(7)
O3 0.0387(10) 0.0494(12) 0.0209(8) 0.0039(9) -0.0014(7) -0.0004(9)
O4 0.0444(11) 0.0453(12) 0.0381(10) -0.0014(9) 0.0201(8) 0.0016(9)
O5 0.0230(8) 0.0216(8) 0.0318(8) 0.0000(7) -0.0042(6) 0.0054(7)
O6 0.0240(8) 0.0190(8) 0.0305(8) -0.0014(6) -0.0031(6) 0.0064(7)
C1 0.0442(15) 0.0444(17) 0.0406(14) -0.0171(14) -0.0072(12) -0.0021(13)
C2 0.0505(19) 0.074(2) 0.0510(18) -0.0301(18) -0.0175(15) 0.0028(18)
C3 0.0263(14) 0.084(3) 0.068(2) -0.0197(16) -0.0137(14) 0.018(2)
C4 0.0237(12) 0.062(2) 0.0551(17) -0.0061(14) -0.0014(12) 0.0182(16)
C5 0.0231(13) 0.089(3) 0.079(2) 0.0087(17) 0.0141(15) 0.017(2)
C6 0.0384(17) 0.083(3) 0.069(2) 0.0192(18) 0.0263(16) 0.004(2)
C7 0.0395(15) 0.0490(18) 0.0444(15) 0.0088(13) 0.0177(12) 0.0030(14)
C8 0.065(2) 0.056(2) 0.0430(16) 0.0114(17) 0.0211(15) -0.0141(16)
C9 0.065(2) 0.0473(17) 0.0300(13) -0.0022(16) 0.0042(13) -0.0126(13)
C10 0.0336(13) 0.0355(14) 0.0293(12) 0.0011(11) -0.0019(10) -0.0018(11)
C11 0.0245(11) 0.0321(14) 0.0317(12) 0.0033(10) 0.0036(9) 0.0053(11)
C12 0.0218(11) 0.0368(14) 0.0370(13) -0.0031(11) -0.0004(9) 0.0073(12)
C13 0.0293(11) 0.0137(10) 0.0234(10) -0.0027(9) 0.0043(9) -0.0005(9)
C14 0.0239(11) 0.0163(10) 0.0210(10) -0.0005(9) 0.0026(8) -0.0009(8)
C15 0.0209(10) 0.0161(10) 0.0227(10) 0.0009(9) 0.0018(8) 0.0005(9)
C16 0.0326(12) 0.0155(10) 0.0273(11) 0.0017(10) 0.0052(9) 0.0010(9)
C17 0.0211(10) 0.0150(10) 0.0213(10) 0.0003(8) 0.0004(8) 0.0006(9)
C18 0.0217(10) 0.0174(10) 0.0202(10) -0.0003(9) 0.0035(8) -0.0022(9)

loop_
_atom_type_symbol
_atom_type_description
_atom_type_scat_dispersion_real
_atom_type_scat_dispersion_imag
_atom_type_scat_source
C C 0.0033 0.0016 'International Tables Vol C Tables 4.2.6.8 and 6.1.1.4'
H H 0.0000 0.0000 'International Tables Vol C Tables 4.2.6.8 and 6.1.1.4'
N N 0.0061 0.0033 'International Tables Vol C Tables 4.2.6.8 and 6.1.1.4'
O O 0.0106 0.0060 'International Tables Vol C Tables 4.2.6.8 and 6.1.1.4'
Ni Ni 0.3393 1.1124 'International Tables Vol C Tables 4.2.6.8 and 6.1.1.4'

loop_
_geom_angle_atom_site_label_1
_geom_angle_atom_site_label_2
_geom_angle_atom_site_label_3
_geom_angle_site_symmetry_1
_geom_angle_site_symmetry_3
_geom_angle
N1 Ni N2 . . 80.95(8)
N1 Ni O6 . 1_565 162.99(8)
N2 Ni O6 . 1_565 94.36(7)
N1 Ni O1 . . 104.71(8)
N2 Ni O1 . . 107.17(7)
O6 Ni O1 1_565 . 92.30(7)
N1 Ni O2 . . 93.17(8)
N2 Ni O2 . . 166.35(7)
O6 Ni O2 1_565 . 94.66(7)
O1 Ni O2 . . 62.24(6)
N1 Ni O5 . 1_565 101.13(7)
N2 Ni O5 . 1_565 94.59(7)
O6 Ni O5 1_565 1_565 62.75(6)
O1 Ni O5 . 1_565 148.35(6)
O2 Ni O5 . 1_565 98.65(6)
N1 Ni C13 . . 102.66(8)
C1 N1 C12 . . 118.7(2)
C1 N1 Ni . . 129.01(19)
C12 N1 Ni . . 112.12(16)
C10 N2 C11 . . 118.3(2)
C10 N2 Ni . . 129.54(17)
C11 N2 Ni . . 111.83(16)
C13 O1 Ni . . 89.04(13)
C13 O2 Ni . . 88.86(13)
C16 O3 H3A . . 110(2)
C18 O5 Ni . 1_545 87.13(13)
C18 O6 Ni . 1_545 89.08(13)
N1 C1 C2 . . 122.0(3)
N1 C1 H1 . . 119.0
C2 C1 H1 . . 119.0
C3 C2 C1 . . 119.5(3)
C3 C2 H2 . . 120.3
C1 C2 H2 . . 120.3
C2 C3 C4 . . 120.7(3)
C2 C3 H3 . . 119.7
C4 C3 H3 . . 119.7
C3 C4 C12 . . 116.5(3)
C3 C4 C5 . . 125.7(3)
C12 C4 C5 . . 117.8(3)
C6 C5 C4 . . 122.0(3)
C6 C5 H5 . . 119.0
C4 C5 H5 . . 119.0
C5 C6 C7 . . 121.1(3)
C5 C6 H6 . . 119.4
C7 C6 H6 . . 119.4
C11 C7 C8 . . 116.9(3)
C11 C7 C6 . . 118.6(3)
C8 C7 C6 . . 124.5(3)
C9 C8 C7 . . 120.3(3)
C9 C8 H8 . . 119.8
C7 C8 H8 . . 119.8
C8 C9 C10 . . 118.7(3)
C8 C9 H9 . . 120.7
C10 C9 H9 . . 120.7
N2 C10 C9 . . 122.8(3)
N2 C10 H10 . . 118.6
C9 C10 H10 . . 118.6
N2 C11 C7 . . 122.9(2)
N2 C11 C12 . . 116.6(2)
C7 C11 C12 . . 120.4(2)
N1 C12 C4 . . 122.7(3)
N1 C12 C11 . . 117.3(2)
C4 C12 C11 . . 120.0(2)
O2 C13 O1 . . 119.2(2)
O2 C13 C14 . . 121.52(19)
O1 C13 C14 . . 119.19(19)
O2 C13 Ni . . 60.20(11)
O1 C13 Ni . . 59.50(11)
C14 C13 Ni . . 175.05(16)
C13 C14 C14 . 2_756 109.91(16)
C13 C14 C15 . . 109.07(17)
C14 C14 C15 2_756 . 113.12(14)
C13 C14 H14 . . 108.2
C14 C14 H14 2_756 . 108.2
C15 C14 H14 . . 108.2
C16 C15 C14 . . 111.08(18)
C16 C15 C17 . . 107.71(17)
C14 C15 C17 . . 112.13(16)
C16 C15 H15 . . 108.6
C14 C15 H15 . . 108.6
C17 C15 H15 . . 108.6
O4 C16 O3 . . 124.3(2)
O4 C16 C15 . . 124.7(2)
O3 C16 C15 . . 110.98(19)
C18 C17 C17 . 2_756 109.10(14)
C18 C17 C15 . . 109.46(16)
C17 C17 C15 2_756 . 111.98(14)
C18 C17 H17 . . 108.7
C17 C17 H17 2_756 . 108.7
C15 C17 H17 . . 108.7
O6 C18 O5 . . 121.0(2)
O6 C18 C17 . . 119.60(19)
O5 C18 C17 . . 119.37(19)

loop_
_geom_bond_atom_site_label_1
_geom_bond_atom_site_label_2
_geom_bond_site_symmetry_2
_geom_bond_distance
Ni N1 . 2.050(2)
Ni N2 . 2.0561(19)
Ni O6 1_565 2.0843(16)
Ni O1 . 2.0994(17)
Ni O2 . 2.1146(16)
Ni O5 1_565 2.1181(16)
Ni C18 1_565 2.412(2)
Ni C13 . 2.436(2)
N1 C1 . 1.334(3)
N1 C12 . 1.352(3)
N2 C10 . 1.319(3)
N2 C11 . 1.361(3)
O1 C13 . 1.272(3)
O2 C13 . 1.253(3)
O3 C16 . 1.328(3)
O3 H3A . 0.86(4)
O4 C16 . 1.200(3)
O5 C18 . 1.265(3)
O6 C18 . 1.248(3)
C1 C2 . 1.401(4)
C1 H1 . 0.9300
C2 C3 . 1.352(5)
C2 H2 . 0.9300
C3 C4 . 1.401(5)
C3 H3 . 0.9300
C4 C12 . 1.415(3)
C4 C5 . 1.437(5)
C5 C6 . 1.346(5)
C5 H5 . 0.9300
C6 C7 . 1.438(4)
C6 H6 . 0.9300
C7 C11 . 1.396(4)
C7 C8 . 1.406(5)
C8 C9 . 1.361(5)
C8 H8 . 0.9300
C9 C10 . 1.405(4)
C9 H9 . 0.9300
C10 H10 . 0.9300
C11 C12 . 1.435(4)
C13 C14 . 1.520(3)
C14 C14 2_756 1.534(4)
C14 C15 . 1.542(3)
C14 H14 . 0.9800
C15 C16 . 1.524(3)
C15 C17 . 1.542(3)
C15 H15 . 0.9800
C17 C18 . 1.530(3)
C17 C17 2_756 1.539(4)
C17 H17 . 0.9800
C18 Ni 1_545 2.412(2)

loop_
_geom_hbond_atom_site_label_D
_geom_hbond_atom_site_label_H
_geom_hbond_atom_site_label_A
_geom_hbond_site_symmetry_A
_geom_hbond_distance_DH
_geom_hbond_distance_HA
_geom_hbond_distance_DA
_geom_hbond_angle_DHA
_geom_hbond_publ_flag
C6 H6 O4 7_657 0.93 2.48 3.210(4) 136 yes
O3 H3A O1 5_757 0.86(4) 1.82(3) 2.628(2) 155(4) yes
C10 H10 O6 5_757 0.93 2.42 3.139(3) 134 yes
